data_4068074
loop_
_publ_author_name
'Han, Ying-Feng'
'Lin, Yue-Jian'
'Hor, T. S. Andy'
'Jin, Guo-Xin'

_publ_section_title
;
 Efficient Route to Organometallic Cage Formation via C--H
 Activation-Directed Muticomponent Assembly Accompanying Aromatic Guest
 Encapsulation
;
_journal_issue 3
_journal_name_full Organometallics
_journal_page_first 995
_journal_paper_doi 10.1021/om201074k
_journal_volume 31
_journal_year 2012
_chemical_formula_sum 'C198 H204 F18 Ir6 N18 O24 S6'
_chemical_formula_weight 4907.35
_chemical_name_systematic
; 
 ? 
;
_space_group_IT_number 15
_symmetry_cell_setting monoclinic
_symmetry_space_group_name_Hall '-C 2yc'
_symmetry_space_group_name_H-M 'C 1 2/c 1'
_atom_sites_solution_hydrogens geom
_atom_sites_solution_primary direct
_atom_sites_solution_secondary difmap
_audit_creation_method SHELXL-97
_cell_angle_alpha 90.00
_cell_angle_beta 116.856(2)
_cell_angle_gamma 90.00
_cell_formula_units_Z 4
_cell_length_a 37.877(8)
_cell_length_b 20.798(5)
_cell_length_c 30.783(12)
_cell_measurement_reflns_used 9979
_cell_measurement_temperature 203(2)
_cell_measurement_theta_max 25.37
_cell_measurement_theta_min 2.24
_cell_volume 21634(11)
_computing_cell_refinement 'Bruker SAINT'
_computing_data_collection 'Bruker APEX2'
_computing_data_reduction 'Bruker SAINT'
_computing_molecular_graphics 'Bruker SHELXTL'
_computing_publication_material 'Bruker SHELXTL'
_computing_structure_refinement 'SHELXL-97 (Sheldrick, 1997)'
_computing_structure_solution 'SHELXS-97 (Sheldrick, 1990)'
_diffrn_ambient_temperature 203(2)
_diffrn_measured_fraction_theta_full 0.997
_diffrn_measured_fraction_theta_max 0.997
_diffrn_measurement_device_type 'Bruker APEX-II CCD'
_diffrn_measurement_method '\f and \w scans'
_diffrn_radiation_monochromator graphite
_diffrn_radiation_source 'fine-focus sealed tube'
_diffrn_radiation_type MoK\a
_diffrn_radiation_wavelength 0.71073
_diffrn_reflns_av_R_equivalents 0.0668
_diffrn_reflns_av_sigmaI/netI 0.0983
_diffrn_reflns_limit_h_max 44
_diffrn_reflns_limit_h_min -45
_diffrn_reflns_limit_k_max 24
_diffrn_reflns_limit_k_min -24
_diffrn_reflns_limit_l_max 25
_diffrn_reflns_limit_l_min -36
_diffrn_reflns_number 52558
_diffrn_reflns_theta_full 25.01
_diffrn_reflns_theta_max 25.01
_diffrn_reflns_theta_min 1.65
_diffrn_standards_decay_% 6.30
_exptl_absorpt_coefficient_mu 3.814
_exptl_absorpt_correction_T_max 0.5985
_exptl_absorpt_correction_T_min 0.3941
_exptl_absorpt_correction_type multi-scan
_exptl_absorpt_process_details sadabs
_exptl_crystal_colour red
_exptl_crystal_density_diffrn 1.507
_exptl_crystal_density_method 'not measured'
_exptl_crystal_description prism
_exptl_crystal_F_000 9720
_exptl_crystal_size_max 0.30
_exptl_crystal_size_mid 0.25
_exptl_crystal_size_min 0.15
_platon_squeeze_details ' '
_refine_diff_density_max 5.608
_refine_diff_density_min -2.649
_refine_diff_density_rms 0.233
_refine_ls_extinction_method none
_refine_ls_goodness_of_fit_ref 1.042
_refine_ls_hydrogen_treatment constr
_refine_ls_matrix_type full
_refine_ls_number_parameters 1003
_refine_ls_number_reflns 19032
_refine_ls_number_restraints 29
_refine_ls_restrained_S_all 1.043
_refine_ls_R_factor_all 0.1313
_refine_ls_R_factor_gt 0.0850
_refine_ls_shift/su_max 0.006
_refine_ls_shift/su_mean 0.000
_refine_ls_structure_factor_coef Fsqd
_refine_ls_weighting_details 'calc w=1/[\s^2^(Fo^2^)+(0.1505P)^2^+0.0000P] where P=(Fo^2^+2Fc^2^)/3'
_refine_ls_weighting_scheme calc
_refine_ls_wR_factor_gt 0.2252
_refine_ls_wR_factor_ref 0.2528
_reflns_number_gt 11264
_reflns_number_total 19032
_reflns_threshold_expression >2sigma(I)
_cod_data_source_file om201074k_si_001.cif
_cod_data_source_block 7_4b
_cod_depositor_comments
;
The following automatic conversions were performed:

'_symmetry_cell_setting' value 'Monoclinic' changed to 'monoclinic'
according to /home/saulius/struct/CIF-dictionaries/cif_core.dic
dictionary named 'cif_core.dic' version 2.4.1 from 2010-06-29.

Automatic conversion script
Id: cif_fix_values 1715 2011-07-08 13:25:40Z adriana 
;
_cod_original_cell_volume 21634(10)
_cod_original_sg_symbol_H-M C2/c
_cod_database_code 4068074

loop_
_symmetry_equiv_pos_as_xyz
'x, y, z'
'-x, y, -z+1/2'
'x+1/2, y+1/2, z'
'-x+1/2, y+1/2, -z+1/2'
'-x, -y, -z'
'x, -y, z-1/2'
'-x+1/2, -y+1/2, -z'
'x+1/2, -y+1/2, z-1/2'

loop_
_atom_site_label
_atom_site_type_symbol
_atom_site_fract_x
_atom_site_fract_y
_atom_site_fract_z
_atom_site_U_iso_or_equiv
_atom_site_adp_type
_atom_site_occupancy
_atom_site_symmetry_multiplicity
_atom_site_calc_flag
_atom_site_refinement_flags
Ir1 Ir 0.224895(15) 1.09716(2) 0.883430(19) 0.04224(18) Uani 1 1 d .
Ir2 Ir 0.038377(18) 0.56578(3) 0.66688(2) 0.0527(2) Uani 1 1 d .
Ir3 Ir -0.124077(16) 1.11598(3) 0.47510(2) 0.04639(18) Uani 1 1 d .
N1 N 0.2382(3) 1.0115(5) 0.9239(4) 0.038(2) Uani 1 1 d .
N2 N 0.1093(3) 1.2008(5) 0.9836(4) 0.042(3) Uani 1 1 d .
N3 N -0.0248(4) 0.5680(5) 0.6234(5) 0.057(3) Uani 1 1 d .
N4 N 0.0762(3) 0.8990(4) 0.7132(4) 0.036(2) Uani 1 1 d D
N5 N 0.0483(3) 1.0004(5) 0.6800(4) 0.038(2) Uani 1 1 d .
N6 N 0.0152(3) 0.9033(5) 0.6427(4) 0.047(3) Uani 1 1 d D
N7 N 0.1747(3) 1.0501(5) 0.8293(4) 0.039(2) Uani 1 1 d .
N8 N 0.0375(3) 0.6660(5) 0.6715(4) 0.041(3) Uani 1 1 d .
N9 N -0.0770(3) 1.0715(5) 0.5327(4) 0.039(2) Uani 1 1 d .
O1 O 0.1636(4) 0.7208(8) 0.7158(6) 0.121(5) Uani 1 1 d .
O2 O 0.1790(5) 0.8184(10) 0.7682(8) 0.169(8) Uani 1 1 d .
O3 O 0.2272(5) 0.7725(10) 0.7432(8) 0.175(8) Uani 1 1 d .
O4 O 0.6379(6) 0.8412(7) 0.8972(10) 0.189(11) Uani 1 1 d .
O5 O 0.6029(7) 0.9450(11) 0.8630(7) 0.207(11) Uani 1 1 d .
O6 O 0.6405(5) 0.9281(10) 0.9475(6) 0.154(7) Uani 1 1 d .
S1 S 0.19181(15) 0.7622(3) 0.7506(2) 0.0919(15) Uani 1 1 d D
S2 S 0.63445(18) 0.9064(4) 0.8999(2) 0.119(2) Uani 1 1 d .
F1 F 0.2302(5) 0.6578(8) 0.7957(6) 0.181(6) Uiso 1 1 d D
F2 F 0.1883(5) 0.6980(10) 0.8155(8) 0.228(9) Uiso 1 1 d D
F3 F 0.2453(4) 0.7401(6) 0.8421(6) 0.150(5) Uiso 1 1 d D
F4 F 0.6785(5) 0.9196(9) 0.8574(7) 0.175(6) Uiso 1 1 d .
F5 F 0.7111(6) 0.9153(8) 0.9308(7) 0.169(6) Uiso 1 1 d .
F6 F 0.6746(8) 1.0006(16) 0.8941(10) 0.271(12) Uiso 1 1 d .
C1 C 0.1917(4) 1.1076(5) 0.9207(4) 0.036(3) Uani 1 1 d .
C2 C 0.1957(3) 1.0549(6) 0.9520(4) 0.037(3) Uani 1 1 d .
C3 C 0.1756(4) 1.0503(6) 0.9820(5) 0.041(3) Uani 1 1 d .
H3 H 0.1775 1.0131 1.0003 0.049 Uiso 1 1 calc R
C4 C 0.1531(4) 1.1035(6) 0.9830(5) 0.048(4) Uani 1 1 d .
C5 C 0.1482(3) 1.1558(5) 0.9512(5) 0.036(3) Uani 1 1 d .
C6 C 0.1666(3) 1.1572(6) 0.9203(5) 0.040(3) Uani 1 1 d .
H6 H 0.1619 1.1921 0.8991 0.049 Uiso 1 1 calc R
C7 C 0.2208(4) 1.0040(6) 0.9512(5) 0.046(3) Uani 1 1 d .
H7 H 0.2246 0.9666 0.9699 0.055 Uiso 1 1 calc R
C8 C 0.2647(4) 0.9600(7) 0.9238(6) 0.053(4) Uani 1 1 d .
C9 C 0.2672(4) 0.9465(7) 0.8813(6) 0.060(4) Uani 1 1 d .
H9 H 0.2537 0.9725 0.8537 0.072 Uiso 1 1 calc R
C10 C 0.2892(5) 0.8955(8) 0.8791(7) 0.069(5) Uani 1 1 d .
H10 H 0.2907 0.8863 0.8501 0.083 Uiso 1 1 calc R
C11 C 0.3097(5) 0.8568(8) 0.9206(8) 0.078(5) Uani 1 1 d .
H11 H 0.3242 0.8207 0.9194 0.094 Uiso 1 1 calc R
C12 C 0.3081(5) 0.8729(8) 0.9625(8) 0.081(6) Uani 1 1 d .
H12 H 0.3225 0.8484 0.9907 0.098 Uiso 1 1 calc R
C13 C 0.2864(4) 0.9231(7) 0.9646(6) 0.063(4) Uani 1 1 d .
H13 H 0.2860 0.9331 0.9942 0.076 Uiso 1 1 calc R
C14 C 0.1250(3) 1.2055(6) 0.9534(4) 0.038(3) Uani 1 1 d .
H14 H 0.1204 1.2421 0.9337 0.046 Uiso 1 1 calc R
C15 C 0.0847(4) 1.2524(6) 0.9853(5) 0.049(3) Uani 1 1 d .
C16 C 0.0921(5) 1.3143(7) 0.9799(6) 0.064(4) Uani 1 1 d .
H16 H 0.1146 1.3252 0.9761 0.077 Uiso 1 1 calc R
C17 C 0.0668(5) 1.3618(8) 0.9800(6) 0.069(5) Uani 1 1 d .
H17 H 0.0714 1.4049 0.9749 0.083 Uiso 1 1 calc R
C18 C 0.0349(6) 1.3457(9) 0.9876(6) 0.080(5) Uani 1 1 d .
H18 H 0.0172 1.3778 0.9870 0.096 Uiso 1 1 calc R
C19 C 0.0290(5) 1.2852(9) 0.9959(7) 0.083(6) Uani 1 1 d .
H19 H 0.0074 1.2747 1.0018 0.100 Uiso 1 1 calc R
C20 C 0.0546(4) 1.2366(7) 0.9960(5) 0.057(4) Uani 1 1 d .
H20 H 0.0511 1.1939 1.0032 0.068 Uiso 1 1 calc R
C21 C 0.0415(4) 0.5674(6) 0.7701(5) 0.047(3) Uani 1 1 d .
H21 H 0.0693 0.5701 0.7842 0.056 Uiso 1 1 calc R
C22 C 0.0200(4) 0.5655(5) 0.7203(5) 0.040(3) Uani 1 1 d .
C23 C -0.0229(4) 0.5655(6) 0.7002(5) 0.049(3) Uani 1 1 d .
C24 C -0.0433(5) 0.5675(6) 0.6506(6) 0.057(4) Uani 1 1 d .
H24 H -0.0712 0.5684 0.6357 0.069 Uiso 1 1 calc R
C25 C -0.0455(4) 0.5693(7) 0.5734(5) 0.054(4) Uani 1 1 d .
C26 C -0.0347(5) 0.6102(7) 0.5455(6) 0.065(4) Uani 1 1 d .
H26 H -0.0101 0.6312 0.5600 0.078 Uiso 1 1 calc R
C27 C -0.0599(5) 0.6201(8) 0.4967(6) 0.067(4) Uani 1 1 d .
H27 H -0.0528 0.6498 0.4790 0.080 Uiso 1 1 calc R
C28 C -0.0947(5) 0.5877(8) 0.4739(7) 0.070(4) Uani 1 1 d .
H28 H -0.1117 0.5943 0.4407 0.084 Uiso 1 1 calc R
C29 C -0.1040(4) 0.5451(8) 0.5010(7) 0.072(5) Uani 1 1 d .
H29 H -0.1271 0.5204 0.4855 0.086 Uiso 1 1 calc R
C30 C -0.0812(4) 0.5376(7) 0.5483(6) 0.057(4) Uani 1 1 d .
H30 H -0.0898 0.5096 0.5657 0.069 Uiso 1 1 calc R
C31 C 0.0753(3) 0.9635(6) 0.7120(5) 0.037(3) Uani 1 1 d .
C32 C 0.0461(3) 0.8732(5) 0.6811(4) 0.035(3) Uani 1 1 d DU
C33 C 0.0184(3) 0.9674(6) 0.6440(4) 0.035(3) Uani 1 1 d .
C34 C 0.1445(4) 1.0870(6) 0.7974(4) 0.040(3) Uani 1 1 d .
H34 H 0.1457 1.1319 0.8016 0.048 Uiso 1 1 calc R
C35 C 0.1124(4) 1.0604(5) 0.7594(5) 0.040(3) Uani 1 1 d .
H35 H 0.0923 1.0871 0.7372 0.048 Uiso 1 1 calc R
C36 C 0.1096(4) 0.9939(6) 0.7534(5) 0.039(3) Uani 1 1 d .
C37 C 0.1401(4) 0.9565(6) 0.7882(5) 0.049(3) Uani 1 1 d .
H37 H 0.1395 0.9113 0.7862 0.059 Uiso 1 1 calc R
C38 C 0.1715(4) 0.9882(6) 0.8257(5) 0.040(3) Uani 1 1 d .
H38 H 0.1914 0.9632 0.8498 0.048 Uiso 1 1 calc R
C39 C 0.0710(4) 0.6972(6) 0.7064(6) 0.051(4) Uani 1 1 d .
H39 H 0.0923 0.6725 0.7286 0.062 Uiso 1 1 calc R
C40 C 0.0735(4) 0.7620(6) 0.7092(5) 0.043(3) Uani 1 1 d .
H40 H 0.0963 0.7814 0.7335 0.051 Uiso 1 1 calc R
C41 C 0.0426(4) 0.8012(6) 0.6763(4) 0.038(3) Uani 1 1 d .
C42 C 0.0091(4) 0.7709(6) 0.6427(5) 0.047(3) Uani 1 1 d .
H42 H -0.0122 0.7951 0.6199 0.056 Uiso 1 1 calc R
C43 C 0.0070(4) 0.7046(6) 0.6429(5) 0.049(3) Uani 1 1 d .
H43 H -0.0171 0.6850 0.6220 0.059 Uiso 1 1 calc R
C44 C -0.0746(4) 1.0077(7) 0.5364(5) 0.056(4) Uani 1 1 d .
H44 H -0.0961 0.9850 0.5126 0.067 Uiso 1 1 calc R
C45 C -0.0455(4) 0.9714(6) 0.5697(5) 0.052(4) Uani 1 1 d .
H45 H -0.0465 0.9263 0.5674 0.062 Uiso 1 1 calc R
C46 C -0.0141(4) 1.0023(6) 0.6076(5) 0.042(3) Uani 1 1 d .
C47 C -0.0155(4) 1.0703(6) 0.6064(5) 0.049(3) Uani 1 1 d .
H47 H 0.0050 1.0944 0.6305 0.058 Uiso 1 1 calc R
C48 C -0.0475(4) 1.1013(7) 0.5691(6) 0.055(4) Uani 1 1 d .
H48 H -0.0482 1.1465 0.5699 0.066 Uiso 1 1 calc R
C49 C 0.2671(4) 1.1181(6) 0.8514(5) 0.050(3) Uani 1 1 d .
C50 C 0.2353(4) 1.1628(7) 0.8330(6) 0.059(4) Uani 1 1 d .
C51 C 0.2342(4) 1.1974(6) 0.8725(6) 0.056(4) Uani 1 1 d .
C52 C 0.2667(4) 1.1719(6) 0.9172(5) 0.048(3) Uani 1 1 d .
C53 C 0.2874(4) 1.1248(6) 0.9022(5) 0.045(3) Uani 1 1 d .
C54 C 0.3220(4) 1.0876(8) 0.9335(7) 0.085(6) Uani 1 1 d .
H54A H 0.3200 1.0447 0.9202 0.128 Uiso 1 1 calc R
H54B H 0.3237 1.0847 0.9658 0.128 Uiso 1 1 calc R
H54C H 0.3456 1.1085 0.9355 0.128 Uiso 1 1 calc R
C55 C 0.2804(5) 1.0802(8) 0.8189(7) 0.074(5) Uani 1 1 d .
H55A H 0.2966 1.0441 0.8370 0.111 Uiso 1 1 calc R
H55B H 0.2957 1.1079 0.8084 0.111 Uiso 1 1 calc R
H55C H 0.2573 1.0644 0.7906 0.111 Uiso 1 1 calc R
C56 C 0.2088(5) 1.1771(9) 0.7797(6) 0.082(5) Uani 1 1 d .
H56A H 0.2235 1.2020 0.7666 0.123 Uiso 1 1 calc R
H56B H 0.1860 1.2014 0.7766 0.123 Uiso 1 1 calc R
H56C H 0.2002 1.1370 0.7619 0.123 Uiso 1 1 calc R
C57 C 0.2095(5) 1.2541(7) 0.8702(8) 0.082(6) Uani 1 1 d .
H57A H 0.2203 1.2923 0.8625 0.123 Uiso 1 1 calc R
H57B H 0.2093 1.2598 0.9013 0.123 Uiso 1 1 calc R
H57C H 0.1826 1.2473 0.8450 0.123 Uiso 1 1 calc R
C58 C 0.2812(2) 1.1979(3) 0.9661(3) 0.074(5) Uani 1 1 d .
H58A H 0.3002 1.2318 0.9708 0.111 Uiso 1 1 calc R
H58B H 0.2939 1.1639 0.9897 0.111 Uiso 1 1 calc R
H58C H 0.2592 1.2151 0.9704 0.111 Uiso 1 1 calc R
C59 C 0.0759(2) 0.4838(3) 0.6955(3) 0.062(4) Uani 1 1 d R
C60 C 0.0487(2) 0.4720(3) 0.6461(3) 0.066(4) Uani 1 1 d R
C61 C 0.0561(2) 0.5173(3) 0.6168(3) 0.069(4) Uani 1 1 d R
C62 C 0.0879(2) 0.5572(3) 0.6480(3) 0.073(5) Uani 1 1 d R
C63 C 0.1001(2) 0.5365(3) 0.6966(3) 0.082(5) Uani 1 1 d RU
C64 C 0.0828(6) 0.4446(9) 0.7392(8) 0.093(6) Uani 1 1 d .
H64A H 0.1016 0.4665 0.7683 0.139 Uiso 1 1 calc R
H64B H 0.0934 0.4029 0.7369 0.139 Uiso 1 1 calc R
H64C H 0.0580 0.4387 0.7407 0.139 Uiso 1 1 calc R
C65 C 0.0199(6) 0.4165(8) 0.6312(7) 0.101(7) Uani 1 1 d .
H65A H 0.0288 0.3831 0.6166 0.152 Uiso 1 1 calc R
H65B H -0.0061 0.4313 0.6079 0.152 Uiso 1 1 calc R
H65C H 0.0184 0.3994 0.6597 0.152 Uiso 1 1 calc R
C66 C 0.0358(5) 0.5122(9) 0.5634(8) 0.093(6) Uani 1 1 d .
H66A H 0.0369 0.5533 0.5491 0.140 Uiso 1 1 calc R
H66B H 0.0084 0.5001 0.5528 0.140 Uiso 1 1 calc R
H66C H 0.0487 0.4797 0.5530 0.140 Uiso 1 1 calc R
C67 C 0.1042(6) 0.6100(10) 0.6274(8) 0.099(6) Uani 1 1 d .
H67A H 0.1202 0.5907 0.6135 0.148 Uiso 1 1 calc R
H67B H 0.1204 0.6393 0.6533 0.148 Uiso 1 1 calc R
H67C H 0.0824 0.6334 0.6022 0.148 Uiso 1 1 calc R
C68 C 0.1363(5) 0.5625(8) 0.7379(8) 0.088(6) Uani 1 1 d .
H68A H 0.1585 0.5342 0.7445 0.131 Uiso 1 1 calc R
H68B H 0.1319 0.5654 0.7666 0.131 Uiso 1 1 calc R
H68C H 0.1419 0.6049 0.7296 0.131 Uiso 1 1 calc R
C69 C -0.1766(4) 1.1005(8) 0.4072(5) 0.057(4) Uani 1 1 d .
C70 C -0.1567(4) 1.1575(7) 0.4031(5) 0.058(4) Uani 1 1 d .
C71 C -0.1203(4) 1.1410(8) 0.4061(6) 0.064(4) Uani 1 1 d .
C72 C -0.1153(5) 1.0744(7) 0.4140(5) 0.053(4) Uani 1 1 d .
C73 C -0.1478(4) 1.0466(6) 0.4166(5) 0.051(3) Uani 1 1 d .
C74 C -0.2177(4) 1.0933(9) 0.3997(6) 0.069(5) Uani 1 1 d .
H74A H -0.2248 1.1304 0.4132 0.104 Uiso 1 1 calc R
H74B H -0.2198 1.0546 0.4159 0.104 Uiso 1 1 calc R
H74C H -0.2353 1.0903 0.3651 0.104 Uiso 1 1 calc R
C75 C -0.1748(5) 1.2228(8) 0.3920(6) 0.077(5) Uani 1 1 d .
H75A H -0.1552 1.2545 0.4114 0.116 Uiso 1 1 calc R
H75B H -0.1969 1.2243 0.3998 0.116 Uiso 1 1 calc R
H75C H -0.1841 1.2321 0.3577 0.116 Uiso 1 1 calc R
C76 C -0.0943(6) 1.1864(8) 0.3949(7) 0.093(6) Uani 1 1 d .
H76A H -0.1047 1.1908 0.3599 0.140 Uiso 1 1 calc R
H76B H -0.0676 1.1694 0.4086 0.140 Uiso 1 1 calc R
H76C H -0.0940 1.2281 0.4092 0.140 Uiso 1 1 calc R
C77 C -0.0793(5) 1.0324(8) 0.4185(7) 0.080(5) Uani 1 1 d .
H77A H -0.0727 1.0014 0.4445 0.120 Uiso 1 1 calc R
H77B H -0.0567 1.0600 0.4257 0.120 Uiso 1 1 calc R
H77C H -0.0864 1.0100 0.3881 0.120 Uiso 1 1 calc R
C78 C -0.1586(5) 0.9762(8) 0.4148(6) 0.073(5) Uani 1 1 d .
H78A H -0.1593 0.9567 0.3858 0.110 Uiso 1 1 calc R
H78B H -0.1843 0.9723 0.4141 0.110 Uiso 1 1 calc R
H78C H -0.1389 0.9545 0.4434 0.110 Uiso 1 1 calc R
C79 C 0.2163(6) 0.7147(10) 0.8019(7) 0.166(12) Uiso 1 1 d D
C80 C 0.6752(16) 0.943(3) 0.903(2) 0.232(19) Uiso 1 1 d .
C81 C 0.0398(4) 0.9437(6) 0.7974(5) 0.095(6) Uiso 1 1 d GD
C82 C 0.0172(4) 0.9948(7) 0.7705(5) 0.092(6) Uiso 1 1 d G
C83 C 0.0296(4) 1.0572(7) 0.7850(6) 0.153(10) Uiso 1 1 d GD
C84 C 0.0645(4) 1.0683(6) 0.8264(6) 0.127(8) Uiso 1 1 d G
H84 H 0.0730 1.1107 0.8363 0.152 Uiso 1 1 calc R
C85 C 0.0871(4) 1.0172(7) 0.8534(5) 0.077(5) Uiso 1 1 d G
H85 H 0.1109 1.0248 0.8816 0.092 Uiso 1 1 calc R
C86 C 0.0748(4) 0.9549(6) 0.8388(5) 0.161(11) Uiso 1 1 d GD
C87 C 0.0955(11) 0.9018(12) 0.8647(14) 0.38(4) Uiso 1 1 d D
H87 H 0.1188 0.9028 0.8944 0.457 Uiso 1 1 calc R
C88 C 0.0761(7) 0.8463(11) 0.8393(9) 0.114(7) Uiso 1 1 d D
H88 H 0.0912 0.8100 0.8552 0.137 Uiso 1 1 calc R
C89 C 0.0391(7) 0.8248(10) 0.7952(9) 0.115(7) Uiso 1 1 d D
C90 C 0.0195(6) 0.8834(9) 0.7742(9) 0.123(8) Uiso 1 1 d D
C91 C 0.0171(6) 1.1207(10) 0.7710(7) 0.177(13) Uiso 1 1 d D
H91 H 0.0305 1.1577 0.7881 0.212 Uiso 1 1 calc R
C92 C 0.0168(9) 0.7725(14) 0.7681(12) 0.195(15) Uiso 1 1 d D
H92 H 0.0286 0.7319 0.7782 0.234 Uiso 1 1 calc R
C93 C 0.1963(7) 0.1756(11) 0.4053(8) 0.115(7) Uiso 1 1 d .
H93A H 0.2198 0.1884 0.4025 0.173 Uiso 1 1 calc R
H93B H 0.1740 0.2013 0.3835 0.173 Uiso 1 1 calc R
H93C H 0.1908 0.1305 0.3968 0.173 Uiso 1 1 calc R
C94 C 0.2034(13) 0.186(2) 0.4602(16) 0.242(19) Uiso 1 1 d .
H94A H 0.2157 0.2287 0.4700 0.291 Uiso 1 1 calc R
H94B H 0.1770 0.1896 0.4587 0.291 Uiso 1 1 calc R
C95 C 0.2221(10) 0.1481(18) 0.5412(14) 0.179(13) Uiso 1 1 d .
H95A H 0.1956 0.1347 0.5357 0.215 Uiso 1 1 calc R
H95B H 0.2263 0.1922 0.5536 0.215 Uiso 1 1 calc R
C96 C 0.2504(12) 0.1075(18) 0.5763(15) 0.220(17) Uiso 1 1 d .
H96A H 0.2480 0.1099 0.6063 0.331 Uiso 1 1 calc R
H96B H 0.2767 0.1211 0.5823 0.331 Uiso 1 1 calc R
H96C H 0.2460 0.0636 0.5644 0.331 Uiso 1 1 calc R
O10 O 0.2242(7) 0.1465(10) 0.4970(11) 0.203(11) Uani 1 1 d .
C97 C 0.1942(9) 0.968(2) 0.7145(8) 0.22(2) Uani 1 1 d .
O11 O 0.2205(7) 0.9333(11) 0.7594(6) 0.196(10) Uani 1 1 d .
C98 C 0.8655(11) 0.3382(17) 0.1123(13) 0.189(13) Uiso 1 1 d .
O12 O 0.9011(7) 0.3142(12) 0.0996(9) 0.204(9) Uiso 1 1 d .

loop_
_atom_site_aniso_label
_atom_site_aniso_U_11
_atom_site_aniso_U_22
_atom_site_aniso_U_33
_atom_site_aniso_U_23
_atom_site_aniso_U_13
_atom_site_aniso_U_12
Ir1 0.0375(3) 0.0446(3) 0.0392(3) -0.0063(2) 0.0125(3) -0.0043(2)
Ir2 0.0616(4) 0.0397(3) 0.0599(4) -0.0070(3) 0.0303(4) -0.0016(2)
Ir3 0.0508(4) 0.0469(3) 0.0410(3) 0.0082(2) 0.0203(3) 0.0088(2)
N1 0.042(6) 0.040(6) 0.026(6) 0.007(5) 0.011(5) 0.013(5)
N2 0.030(5) 0.039(6) 0.050(7) -0.008(5) 0.012(6) 0.003(4)
N3 0.063(8) 0.044(7) 0.052(8) 0.001(6) 0.016(7) -0.003(6)
N4 0.031(6) 0.036(6) 0.044(6) -0.014(5) 0.020(6) -0.012(4)
N5 0.034(6) 0.040(6) 0.041(6) -0.004(5) 0.018(6) -0.008(5)
N6 0.048(7) 0.047(6) 0.050(7) -0.003(6) 0.027(6) 0.014(5)
N7 0.027(5) 0.046(6) 0.030(6) -0.007(5) 0.000(5) 0.007(5)
N8 0.027(5) 0.030(5) 0.049(7) -0.009(5) 0.001(5) -0.005(4)
N9 0.035(6) 0.036(6) 0.034(6) -0.006(5) 0.004(5) -0.012(4)
O1 0.097(10) 0.144(13) 0.112(12) -0.030(11) 0.039(10) -0.041(10)
O2 0.147(15) 0.189(17) 0.193(19) -0.012(15) 0.096(15) 0.077(13)
O3 0.127(13) 0.23(2) 0.22(2) -0.040(17) 0.131(16) -0.047(13)
O4 0.191(18) 0.070(10) 0.40(3) 0.049(14) 0.21(2) 0.044(10)
O5 0.22(2) 0.25(2) 0.102(14) 0.032(14) 0.026(15) 0.166(19)
O6 0.166(17) 0.24(2) 0.078(11) 0.011(12) 0.072(12) 0.067(15)
S1 0.072(3) 0.091(3) 0.097(4) -0.011(3) 0.024(3) 0.001(3)
S2 0.084(4) 0.173(7) 0.097(5) 0.043(4) 0.038(4) 0.060(4)
C1 0.044(7) 0.039(7) 0.035(7) -0.014(6) 0.026(7) -0.002(5)
C2 0.029(6) 0.043(7) 0.028(7) -0.006(6) 0.003(6) -0.004(5)
C3 0.053(8) 0.030(6) 0.035(7) 0.001(6) 0.016(7) 0.011(6)
C4 0.052(8) 0.066(9) 0.037(8) -0.037(7) 0.030(7) -0.033(7)
C5 0.043(7) 0.021(6) 0.040(7) 0.002(5) 0.016(7) -0.007(5)
C6 0.043(7) 0.039(7) 0.035(7) -0.002(6) 0.014(7) -0.002(6)
C7 0.040(7) 0.050(8) 0.038(8) -0.001(6) 0.009(7) 0.006(6)
C8 0.034(7) 0.054(8) 0.061(10) -0.010(8) 0.013(8) 0.003(6)
C9 0.045(8) 0.056(9) 0.070(11) -0.011(8) 0.019(9) 0.012(7)
C10 0.060(10) 0.072(11) 0.071(12) -0.008(9) 0.026(10) 0.011(8)
C11 0.057(10) 0.068(11) 0.112(16) -0.001(11) 0.041(12) 0.022(8)
C12 0.044(10) 0.077(12) 0.088(15) 0.015(11) -0.002(10) 0.020(8)
C13 0.057(10) 0.074(10) 0.056(10) 0.010(8) 0.023(9) 0.026(8)
C14 0.032(7) 0.043(7) 0.022(6) 0.007(5) -0.004(6) -0.007(5)
C15 0.065(9) 0.040(7) 0.050(9) -0.011(6) 0.033(8) -0.008(7)
C16 0.073(10) 0.053(9) 0.071(11) -0.016(8) 0.037(10) -0.003(8)
C17 0.068(11) 0.055(9) 0.076(12) -0.002(9) 0.025(10) 0.014(8)
C18 0.094(14) 0.070(12) 0.072(12) 0.002(10) 0.035(12) 0.039(10)
C19 0.066(11) 0.095(14) 0.103(15) -0.026(12) 0.051(12) 0.005(10)
C20 0.035(7) 0.066(9) 0.063(10) -0.027(8) 0.016(8) -0.002(7)
C21 0.055(8) 0.035(7) 0.058(10) 0.000(6) 0.032(8) 0.008(6)
C22 0.059(9) 0.034(6) 0.048(8) -0.003(6) 0.042(8) -0.004(6)
C23 0.070(10) 0.036(7) 0.046(9) 0.003(6) 0.030(9) 0.002(6)
C24 0.065(10) 0.042(8) 0.076(12) -0.001(8) 0.041(10) -0.007(7)
C25 0.063(10) 0.062(9) 0.042(9) -0.007(7) 0.027(9) -0.009(7)
C26 0.079(11) 0.055(9) 0.069(12) -0.015(8) 0.041(11) -0.012(8)
C27 0.062(11) 0.071(10) 0.048(10) -0.003(8) 0.007(9) 0.007(8)
C28 0.055(10) 0.079(11) 0.067(12) -0.001(10) 0.020(10) 0.014(9)
C29 0.043(9) 0.071(11) 0.075(13) -0.029(10) 0.002(10) -0.006(8)
C30 0.063(10) 0.047(8) 0.061(11) -0.011(8) 0.027(9) -0.015(7)
C31 0.026(6) 0.046(8) 0.032(7) 0.000(6) 0.006(6) -0.004(5)
C32 0.049(7) 0.033(6) 0.043(7) 0.029(6) 0.040(7) 0.024(5)
C33 0.030(6) 0.047(7) 0.030(7) 0.002(6) 0.015(6) -0.006(5)
C34 0.041(7) 0.037(7) 0.029(7) -0.008(6) 0.004(6) 0.001(6)
C35 0.041(7) 0.034(7) 0.039(8) -0.004(6) 0.012(7) -0.001(5)
C36 0.043(7) 0.040(7) 0.038(7) 0.000(6) 0.022(7) 0.003(6)
C37 0.053(8) 0.033(7) 0.067(10) -0.006(7) 0.031(8) -0.003(6)
C38 0.041(7) 0.033(7) 0.033(7) 0.003(6) 0.004(7) 0.000(5)
C39 0.036(7) 0.030(7) 0.075(11) -0.004(7) 0.013(8) -0.009(5)
C40 0.032(7) 0.045(7) 0.037(8) -0.018(6) 0.003(6) -0.003(6)
C41 0.043(7) 0.033(6) 0.039(8) -0.008(6) 0.018(7) -0.004(5)
C42 0.031(7) 0.051(8) 0.042(8) -0.007(7) 0.002(7) 0.000(6)
C43 0.043(8) 0.052(8) 0.047(9) -0.009(7) 0.016(7) -0.005(6)
C44 0.044(8) 0.053(9) 0.039(8) 0.005(7) -0.008(7) 0.000(7)
C45 0.062(9) 0.042(7) 0.037(8) -0.002(6) 0.009(8) 0.013(7)
C46 0.050(8) 0.043(7) 0.042(8) -0.006(6) 0.028(7) 0.002(6)
C47 0.057(9) 0.040(7) 0.040(8) 0.000(6) 0.013(8) -0.005(6)
C48 0.061(10) 0.044(8) 0.057(10) 0.005(7) 0.023(9) 0.011(7)
C49 0.052(9) 0.052(8) 0.048(9) -0.010(7) 0.025(8) -0.019(7)
C50 0.056(9) 0.063(9) 0.070(11) 0.012(8) 0.039(9) -0.006(7)
C51 0.061(9) 0.035(7) 0.090(12) 0.006(8) 0.050(10) -0.005(6)
C52 0.053(8) 0.045(7) 0.045(8) -0.018(7) 0.020(8) -0.016(6)
C53 0.034(7) 0.052(8) 0.042(8) -0.012(6) 0.013(7) -0.022(6)
C54 0.020(7) 0.083(11) 0.106(16) 0.023(11) -0.013(9) -0.013(7)
C55 0.062(10) 0.093(12) 0.080(13) -0.007(10) 0.043(11) -0.007(9)
C56 0.075(12) 0.104(13) 0.068(12) 0.008(11) 0.034(11) -0.033(10)
C57 0.077(11) 0.052(9) 0.140(18) 0.015(10) 0.070(13) -0.003(8)
C58 0.081(12) 0.074(11) 0.061(11) -0.015(9) 0.028(10) -0.031(9)
C59 0.078(11) 0.033(7) 0.072(11) 0.003(8) 0.033(10) 0.023(7)
C60 0.081(11) 0.042(8) 0.057(10) -0.017(8) 0.014(10) 0.002(8)
C61 0.094(13) 0.052(9) 0.067(12) 0.000(9) 0.042(11) 0.015(9)
C62 0.088(12) 0.064(10) 0.111(15) -0.001(10) 0.084(13) 0.017(9)
C63 0.097(12) 0.057(9) 0.069(11) -0.001(8) 0.018(10) 0.004(9)
C64 0.098(14) 0.083(12) 0.113(17) 0.035(12) 0.062(14) 0.047(11)
C65 0.130(18) 0.067(11) 0.075(14) -0.022(10) 0.019(14) 0.008(12)
C66 0.084(13) 0.073(12) 0.130(19) -0.016(12) 0.054(14) 0.005(10)
C67 0.072(13) 0.135(18) 0.087(15) 0.001(13) 0.034(13) -0.011(12)
C68 0.046(10) 0.078(12) 0.120(17) -0.024(11) 0.022(11) 0.019(8)
C69 0.057(9) 0.083(11) 0.023(7) 0.001(7) 0.010(7) 0.015(8)
C70 0.068(10) 0.068(10) 0.040(8) 0.021(7) 0.026(8) 0.027(8)
C71 0.060(10) 0.071(10) 0.066(11) 0.018(9) 0.035(9) -0.004(8)
C72 0.075(10) 0.059(9) 0.031(8) 0.004(7) 0.029(8) 0.016(8)
C73 0.064(9) 0.049(8) 0.037(8) 0.017(7) 0.019(8) 0.011(7)
C74 0.046(9) 0.108(13) 0.046(9) 0.010(9) 0.014(8) -0.002(8)
C75 0.107(14) 0.071(10) 0.054(10) 0.021(9) 0.036(11) 0.035(10)
C76 0.132(17) 0.074(12) 0.070(12) 0.017(10) 0.042(13) 0.014(12)
C77 0.092(13) 0.074(11) 0.085(13) 0.010(10) 0.049(12) 0.021(10)
C78 0.081(12) 0.076(11) 0.051(10) 0.008(9) 0.020(10) 0.018(9)
O10 0.20(2) 0.175(19) 0.28(3) 0.13(2) 0.15(2) 0.070(16)
C97 0.16(3) 0.45(6) 0.033(12) 0.00(2) 0.026(16) -0.14(3)
O11 0.26(3) 0.21(2) 0.051(10) -0.027(12) 0.008(14) 0.003(18)

loop_
_atom_type_symbol
_atom_type_description
_atom_type_scat_dispersion_real
_atom_type_scat_dispersion_imag
_atom_type_scat_source
C C 0.0033 0.0016 'International Tables Vol C Tables 4.2.6.8 and 6.1.1.4'
H H 0.0000 0.0000 'International Tables Vol C Tables 4.2.6.8 and 6.1.1.4'
N N 0.0061 0.0033 'International Tables Vol C Tables 4.2.6.8 and 6.1.1.4'
O O 0.0106 0.0060 'International Tables Vol C Tables 4.2.6.8 and 6.1.1.4'
F F 0.0171 0.0103 'International Tables Vol C Tables 4.2.6.8 and 6.1.1.4'
S S 0.1246 0.1234 'International Tables Vol C Tables 4.2.6.8 and 6.1.1.4'
Ir Ir -1.4442 7.9887 'International Tables Vol C Tables 4.2.6.8 and 6.1.1.4'

loop_
_geom_angle_atom_site_label_1
_geom_angle_atom_site_label_2
_geom_angle_atom_site_label_3
_geom_angle
_geom_angle_site_symmetry_1
_geom_angle_site_symmetry_3
C1 Ir1 N1 78.6(4) . .
C1 Ir1 N7 86.0(4) . .
N1 Ir1 N7 87.9(4) . .
C1 Ir1 C52 99.1(5) . .
N1 Ir1 C52 113.9(5) . .
N7 Ir1 C52 158.2(5) . .
C1 Ir1 C51 99.6(5) . .
N1 Ir1 C51 153.7(5) . .
N7 Ir1 C51 118.3(5) . .
C52 Ir1 C51 40.0(5) . .
C1 Ir1 C50 131.8(5) . .
N1 Ir1 C50 149.4(5) . .
N7 Ir1 C50 96.5(5) . .
C52 Ir1 C50 64.3(6) . .
C51 Ir1 C50 37.9(5) . .
C1 Ir1 C53 131.9(5) . .
N1 Ir1 C53 97.0(4) . .
N7 Ir1 C53 142.1(4) . .
C52 Ir1 C53 38.7(5) . .
C51 Ir1 C53 64.3(5) . .
C50 Ir1 C53 61.7(5) . .
C1 Ir1 C49 161.6(5) . .
N1 Ir1 C49 113.2(5) . .
N7 Ir1 C49 107.7(4) . .
C52 Ir1 C49 63.6(5) . .
C51 Ir1 C49 63.4(5) . .
C50 Ir1 C49 36.8(5) . .
C53 Ir1 C49 36.3(5) . .
C22 Ir2 N8 85.9(4) . .
C22 Ir2 C59 94.0(4) . .
N8 Ir2 C59 142.7(3) . .
C22 Ir2 C60 114.1(4) . .
N8 Ir2 C60 159.8(3) . .
C59 Ir2 C60 38.75(11) . .
C22 Ir2 N3 79.3(5) . .
N8 Ir2 N3 88.5(4) . .
C59 Ir2 N3 128.2(3) . .
C60 Ir2 N3 97.7(4) . .
C22 Ir2 C63 110.5(4) . .
N8 Ir2 C63 107.3(3) . .
C59 Ir2 C63 38.40(11) . .
C60 Ir2 C63 64.22(17) . .
N3 Ir2 C63 161.6(4) . .
C22 Ir2 C61 152.4(4) . .
N8 Ir2 C61 121.8(3) . .
C59 Ir2 C61 64.18(17) . .
C60 Ir2 C61 38.28(11) . .
N3 Ir2 C61 100.4(4) . .
C63 Ir2 C61 63.51(17) . .
C22 Ir2 C62 147.7(4) . .
N8 Ir2 C62 98.0(3) . .
C59 Ir2 C62 63.80(17) . .
C60 Ir2 C62 63.72(17) . .
N3 Ir2 C62 132.6(4) . .
C63 Ir2 C62 37.75(11) . .
C61 Ir2 C62 37.69(11) . .
C4 Ir3 N9 84.5(4) 2_556 .
C4 Ir3 N2 78.3(5) 2_556 2_556
N9 Ir3 N2 88.0(4) . 2_556
C4 Ir3 C69 94.0(6) 2_556 .
N9 Ir3 C69 145.0(5) . .
N2 Ir3 C69 126.0(5) 2_556 .
C4 Ir3 C73 107.4(6) 2_556 .
N9 Ir3 C73 106.7(4) . .
N2 Ir3 C73 164.4(4) 2_556 .
C69 Ir3 C73 40.5(5) . .
C4 Ir3 C70 118.2(5) 2_556 .
N9 Ir3 C70 157.1(5) . .
N2 Ir3 C70 99.1(5) 2_556 .
C69 Ir3 C70 38.8(6) . .
C73 Ir3 C70 65.4(5) . .
C4 Ir3 C72 143.9(6) 2_556 .
N9 Ir3 C72 98.7(5) . .
N2 Ir3 C72 137.6(5) 2_556 .
C69 Ir3 C72 63.1(5) . .
C73 Ir3 C72 37.1(5) . .
C70 Ir3 C72 61.6(5) . .
C4 Ir3 C71 154.3(5) 2_556 .
N9 Ir3 C71 120.8(5) . .
N2 Ir3 C71 105.3(5) 2_556 .
C69 Ir3 C71 62.9(6) . .
C73 Ir3 C71 63.1(5) . .
C70 Ir3 C71 36.4(5) . .
C72 Ir3 C71 36.5(5) . .
C7 N1 C8 117.5(11) . .
C7 N1 Ir1 115.7(8) . .
C8 N1 Ir1 126.8(8) . .
C14 N2 C15 118.6(11) . .
C14 N2 Ir3 114.3(8) . 2_556
C15 N2 Ir3 127.1(9) . 2_556
C24 N3 C25 121.1(13) . .
C24 N3 Ir2 111.5(10) . .
C25 N3 Ir2 127.4(10) . .
C32 N4 C31 114.0(10) . .
C31 N5 C33 113.5(10) . .
C33 N6 C32 113.3(11) . .
C38 N7 C34 118.9(10) . .
C38 N7 Ir1 123.0(8) . .
C34 N7 Ir1 118.1(8) . .
C43 N8 C39 115.8(10) . .
C43 N8 Ir2 125.6(8) . .
C39 N8 Ir2 118.6(8) . .
C48 N9 C44 113.3(11) . .
C48 N9 Ir3 125.7(8) . .
C44 N9 Ir3 120.9(9) . .
O1 S1 O2 120.3(11) . .
O1 S1 O3 113.6(11) . .
O2 S1 O3 114.7(12) . .
O1 S1 C79 104.8(10) . .
O2 S1 C79 104.4(12) . .
O3 S1 C79 94.2(12) . .
O4 S2 O6 113.2(14) . .
O4 S2 O5 124.3(16) . .
O6 S2 O5 108.4(11) . .
O4 S2 C80 110(2) . .
O6 S2 C80 95(2) . .
O5 S2 C80 102(2) . .
C6 C1 C2 115.9(10) . .
C6 C1 Ir1 131.1(9) . .
C2 C1 Ir1 113.0(8) . .
C1 C2 C7 115.2(11) . .
C1 C2 C3 124.0(10) . .
C7 C2 C3 120.8(11) . .
C4 C3 C2 117.6(11) . .
C3 C4 C5 118.7(11) . .
C3 C4 Ir3 127.9(10) . 2_556
C5 C4 Ir3 113.3(9) . 2_556
C14 C5 C6 122.5(11) . .
C14 C5 C4 115.4(11) . .
C6 C5 C4 122.1(11) . .
C1 C6 C5 121.3(11) . .
N1 C7 C2 117.5(12) . .
C13 C8 C9 118.6(13) . .
C13 C8 N1 122.1(13) . .
C9 C8 N1 119.2(13) . .
C10 C9 C8 120.5(16) . .
C9 C10 C11 119.7(16) . .
C12 C11 C10 118.5(15) . .
C13 C12 C11 121.7(17) . .
C12 C13 C8 120.8(16) . .
N2 C14 C5 118.8(11) . .
C16 C15 C20 120.4(13) . .
C16 C15 N2 122.2(12) . .
C20 C15 N2 117.2(12) . .
C15 C16 C17 120.1(15) . .
C18 C17 C16 119.6(16) . .
C19 C18 C17 120.1(15) . .
C18 C19 C20 120.8(16) . .
C15 C20 C19 118.6(15) . .
C22 C21 C23 120.9(13) . 2_556
C21 C22 C23 117.5(11) . .
C21 C22 Ir2 130.4(10) . .
C23 C22 Ir2 112.1(10) . .
C24 C23 C21 122.5(15) . 2_556
C24 C23 C22 115.9(13) . .
C21 C23 C22 121.5(13) 2_556 .
N3 C24 C23 121.1(15) . .
N3 C25 C30 122.2(14) . .
N3 C25 C26 121.5(14) . .
C30 C25 C26 115.6(14) . .
C27 C26 C25 120.6(16) . .
C28 C27 C26 121.2(17) . .
C27 C28 C29 117.6(17) . .
C30 C29 C28 121.9(15) . .
C29 C30 C25 122.8(15) . .
N5 C31 N4 127.8(11) . .
N5 C31 C36 118.6(11) . .
N4 C31 C36 113.6(11) . .
N4 C32 N6 127.1(11) . .
N4 C32 C41 121.1(10) . .
N6 C32 C41 111.3(11) . .
N6 C33 N5 124.0(11) . .
N6 C33 C46 116.6(11) . .
N5 C33 C46 119.2(11) . .
N7 C34 C35 121.6(11) . .
C34 C35 C36 120.0(12) . .
C35 C36 C37 117.5(12) . .
C35 C36 C31 121.3(11) . .
C37 C36 C31 121.1(11) . .
C38 C37 C36 118.0(11) . .
N7 C38 C37 123.7(12) . .
C40 C39 N8 121.7(12) . .
C39 C40 C41 121.4(12) . .
C42 C41 C40 117.4(11) . .
C42 C41 C32 122.6(11) . .
C40 C41 C32 119.9(10) . .
C41 C42 C43 119.3(12) . .
N8 C43 C42 124.1(12) . .
N9 C44 C45 128.6(13) . .
C44 C45 C46 118.4(13) . .
C45 C46 C47 115.5(12) . .
C45 C46 C33 122.0(11) . .
C47 C46 C33 122.4(12) . .
C48 C47 C46 119.5(13) . .
N9 C48 C47 124.5(12) . .
C53 C49 C50 108.5(13) . .
C53 C49 C55 127.2(14) . .
C50 C49 C55 123.2(14) . .
C53 C49 Ir1 70.9(7) . .
C50 C49 Ir1 70.2(8) . .
C55 C49 Ir1 133.7(9) . .
C49 C50 C51 109.6(14) . .
C49 C50 C56 125.9(15) . .
C51 C50 C56 124.2(14) . .
C49 C50 Ir1 73.0(8) . .
C51 C50 Ir1 68.6(7) . .
C56 C50 Ir1 129.4(10) . .
C50 C51 C52 106.2(12) . .
C50 C51 C57 128.1(16) . .
C52 C51 C57 125.1(15) . .
C50 C51 Ir1 73.5(8) . .
C52 C51 Ir1 68.5(7) . .
C57 C51 Ir1 128.9(9) . .
C58 C52 C53 125.0(12) . .
C58 C52 C51 126.9(11) . .
C53 C52 C51 106.9(11) . .
C58 C52 Ir1 128.9(8) . .
C53 C52 Ir1 75.0(7) . .
C51 C52 Ir1 71.4(7) . .
C49 C53 C54 124.2(14) . .
C49 C53 C52 108.5(12) . .
C54 C53 C52 127.2(14) . .
C49 C53 Ir1 72.8(7) . .
C54 C53 Ir1 124.5(9) . .
C52 C53 Ir1 66.3(7) . .
C60 C59 C63 108.0 . .
C60 C59 C64 128.1(9) . .
C63 C59 C64 123.5(9) . .
C60 C59 Ir2 70.8(2) . .
C63 C59 Ir2 72.39(19) . .
C64 C59 Ir2 128.4(7) . .
C59 C60 C61 108.0 . .
C59 C60 C65 122.2(8) . .
C61 C60 C65 129.6(8) . .
C59 C60 Ir2 70.4(2) . .
C61 C60 Ir2 72.6(2) . .
C65 C60 Ir2 125.7(8) . .
C60 C61 C62 108.0 . .
C60 C61 C66 120.6(8) . .
C62 C61 C66 130.8(8) . .
C60 C61 Ir2 69.17(18) . .
C62 C61 Ir2 72.01(19) . .
C66 C61 Ir2 130.6(8) . .
C63 C62 C61 108.0 . .
C63 C62 C67 130.8(8) . .
C61 C62 C67 121.1(8) . .
C63 C62 Ir2 70.0(2) . .
C61 C62 Ir2 70.30(19) . .
C67 C62 Ir2 126.9(8) . .
C62 C63 C59 108.0 . .
C62 C63 C68 121.8(9) . .
C59 C63 C68 129.6(9) . .
C62 C63 Ir2 72.3(2) . .
C59 C63 Ir2 69.21(18) . .
C68 C63 Ir2 131.0(7) . .
C70 C69 C74 128.8(14) . .
C70 C69 C73 105.7(12) . .
C74 C69 C73 125.3(15) . .
C70 C69 Ir3 70.9(8) . .
C74 C69 Ir3 127.6(10) . .
C73 C69 Ir3 69.8(8) . .
C71 C70 C69 109.6(13) . .
C71 C70 C75 125.7(15) . .
C69 C70 C75 124.4(14) . .
C71 C70 Ir3 75.1(9) . .
C69 C70 Ir3 70.3(8) . .
C75 C70 Ir3 126.0(11) . .
C70 C71 C72 107.9(13) . .
C70 C71 C76 124.2(15) . .
C72 C71 C76 127.3(14) . .
C70 C71 Ir3 68.5(8) . .
C72 C71 Ir3 70.7(8) . .
C76 C71 Ir3 133.1(12) . .
C73 C72 C71 111.5(12) . .
C73 C72 C77 121.1(13) . .
C71 C72 C77 127.4(14) . .
C73 C72 Ir3 68.9(8) . .
C71 C72 Ir3 72.8(8) . .
C77 C72 Ir3 126.5(10) . .
C72 C73 C69 105.1(12) . .
C72 C73 C78 129.0(13) . .
C69 C73 C78 123.9(13) . .
C72 C73 Ir3 74.0(8) . .
C69 C73 Ir3 69.7(8) . .
C78 C73 Ir3 132.8(10) . .
F3 C79 F1 105.6(14) . .
F3 C79 F2 104.2(15) . .
F1 C79 F2 103.3(15) . .
F3 C79 S1 119.8(15) . .
F1 C79 S1 117.1(16) . .
F2 C79 S1 104.9(16) . .
F6 C80 F5 117(5) . .
F6 C80 F4 96(4) . .
F5 C80 F4 88(3) . .
F6 C80 S2 120(4) . .
F5 C80 S2 118(4) . .
F4 C80 S2 105(3) . .
C82 C81 C86 120.0 . .
C82 C81 C90 108.5(13) . .
C86 C81 C90 131.5(13) . .
C82 C82 C81 129.7 2_556 .
C82 C82 C83 110.3 2_556 .
C81 C82 C83 120.0 . .
C82 C83 C84 120.0 . .
C82 C83 C91 140.0(11) . .
C84 C83 C91 100.0(11) . .
C85 C84 C83 120.0 . .
C86 C85 C84 120.0 . .
C87 C86 C85 122.8(13) . .
C87 C86 C81 117.2(13) . .
C85 C86 C81 120.0 . .
C86 C87 C88 108.5(18) . .
C87 C88 C89 142(2) . .
C92 C89 C90 110(2) . .
C92 C89 C88 146(2) . .
C90 C89 C88 103.7(19) . .
C89 C90 C81 117.2(19) . .
C89 C90 C90 120.7(13) . 2_556
C81 C90 C90 121.7(11) . 2_556
C91 C91 C83 109.6(8) 2_556 .
C92 C92 C89 128.7(17) 2_556 .
O10 C94 C93 124(4) . .
O10 C95 C96 112(3) . .
C94 O10 C95 123(3) . .

loop_
_geom_bond_atom_site_label_1
_geom_bond_atom_site_label_2
_geom_bond_distance
_geom_bond_site_symmetry_2
Ir1 C1 2.060(11) .
Ir1 N1 2.100(9) .
Ir1 N7 2.118(10) .
Ir1 C52 2.127(12) .
Ir1 C51 2.166(12) .
Ir1 C50 2.232(14) .
Ir1 C53 2.244(11) .
Ir1 C49 2.268(13) .
Ir2 C22 2.055(11) .
Ir2 N8 2.089(9) .
Ir2 C59 2.138(6) .
Ir2 C60 2.142(6) .
Ir2 N3 2.152(12) .
Ir2 C63 2.179(7) .
Ir2 C61 2.187(6) .
Ir2 C62 2.209(7) .
Ir3 C4 2.055(12) 2_556
Ir3 N9 2.079(10) .
Ir3 N2 2.098(10) 2_556
Ir3 C69 2.162(14) .
Ir3 C73 2.163(14) .
Ir3 C70 2.170(13) .
Ir3 C72 2.228(13) .
Ir3 C71 2.255(15) .
N1 C7 1.289(15) .
N1 C8 1.469(15) .
N2 C14 1.310(15) .
N2 C15 1.440(15) .
N2 Ir3 2.098(10) 2_556
N3 C24 1.314(17) .
N3 C25 1.377(18) .
N4 C32 1.243(12) .
N4 C31 1.341(15) .
N5 C31 1.302(15) .
N5 C33 1.360(14) .
N6 C33 1.337(15) .
N6 C32 1.382(12) .
N7 C38 1.294(14) .
N7 C34 1.360(15) .
N8 C43 1.355(16) .
N8 C39 1.398(15) .
N9 C48 1.325(17) .
N9 C44 1.332(16) .
O1 S1 1.412(14) .
O2 S1 1.461(16) .
O3 S1 1.474(14) .
O4 S2 1.369(15) .
O5 S2 1.463(16) .
O6 S2 1.450(16) .
S1 C79 1.733(16) .
S2 C80 1.68(5) .
F1 C79 1.344(16) .
F2 C79 1.351(17) .
F3 C79 1.338(16) .
F4 C80 1.54(5) .
F5 C80 1.36(5) .
F6 C80 1.23(5) .
C1 C6 1.400(16) .
C1 C2 1.423(17) .
C2 C7 1.430(16) .
C2 C3 1.441(17) .
C3 C4 1.405(17) .
C4 C5 1.418(18) .
C4 Ir3 2.055(11) 2_556
C5 C14 1.380(16) .
C5 C6 1.410(16) .
C8 C13 1.38(2) .
C8 C9 1.38(2) .
C9 C10 1.369(19) .
C10 C11 1.41(2) .
C11 C12 1.36(2) .
C12 C13 1.35(2) .
C15 C16 1.344(19) .
C15 C20 1.361(18) .
C16 C17 1.377(19) .
C17 C18 1.37(2) .
C18 C19 1.32(2) .
C19 C20 1.40(2) .
C21 C22 1.372(18) .
C21 C23 1.386(18) 2_556
C22 C23 1.456(19) .
C23 C24 1.36(2) .
C23 C21 1.386(18) 2_556
C25 C30 1.384(19) .
C25 C26 1.39(2) .
C26 C27 1.38(2) .
C27 C28 1.36(2) .
C28 C29 1.37(2) .
C29 C30 1.33(2) .
C31 C36 1.488(17) .
C32 C41 1.505(16) .
C33 C46 1.431(17) .
C34 C35 1.366(16) .
C35 C36 1.395(16) .
C36 C37 1.404(18) .
C37 C38 1.393(17) .
C39 C40 1.351(16) .
C40 C41 1.409(17) .
C41 C42 1.376(16) .
C42 C43 1.383(18) .
C44 C45 1.347(18) .
C45 C46 1.393(18) .
C46 C47 1.416(17) .
C47 C48 1.394(19) .
C49 C53 1.405(19) .
C49 C50 1.42(2) .
C49 C55 1.53(2) .
C50 C51 1.43(2) .
C50 C56 1.52(2) .
C51 C52 1.47(2) .
C51 C57 1.487(19) .
C52 C58 1.452(15) .
C52 C53 1.453(18) .
C53 C54 1.451(19) .
C59 C60 1.4200 .
C59 C63 1.4201 .
C59 C64 1.492(19) .
C60 C61 1.4200 .
C60 C65 1.51(2) .
C61 C62 1.4202 .
C61 C66 1.47(2) .
C62 C63 1.4199 .
C62 C67 1.53(2) .
C63 C68 1.487(18) .
C69 C70 1.44(2) .
C69 C74 1.48(2) .
C69 C73 1.497(19) .
C70 C71 1.38(2) .
C70 C75 1.490(19) .
C71 C72 1.40(2) .
C71 C76 1.51(2) .
C72 C73 1.40(2) .
C72 C77 1.57(2) .
C73 C78 1.51(2) .
C81 C82 1.382(8) .
C81 C86 1.382(8) .
C81 C90 1.475(16) .
C82 C82 1.34(3) 2_556
C82 C83 1.382(8) .
C83 C84 1.382(8) .
C83 C91 1.404(17) .
C84 C85 1.382(8) .
C85 C86 1.382(8) .
C86 C87 1.380(17) .
C87 C88 1.403(19) .
C88 C89 1.51(3) .
C89 C92 1.398(18) .
C89 C90 1.422(17) .
C90 C90 1.55(4) 2_556
C91 C91 1.356(19) 2_556
C92 C92 1.26(6) 2_556
C93 C94 1.60(4) .
C94 O10 1.34(4) .
C95 O10 1.40(3) .
C95 C96 1.41(4) .
C97 O11 1.47(4) .
C98 O12 1.64(4) .

loop_
_platon_squeeze_void_nr
_platon_squeeze_void_average_x
_platon_squeeze_void_average_y
_platon_squeeze_void_average_z
_platon_squeeze_void_volume
_platon_squeeze_void_count_electrons
1 0.000 0.738 0.250 1177.4 205.0
2 0.500 0.762 -0.250 1179.2 213.1
3 0.500 0.238 0.250 1174.2 205.6
4 1.000 0.262 -0.250 1176.1 213.7
